data_4506980
loop_
_publ_author_name
'Banerjee, Subhabrata'
'Adarsh, N. N.'
'Dastidar, Parthasarathi'

_publ_section_title
;
 Solvent-Driven Structural Diversities in ZnIICoordination Polymers and
 Complexes Derived from Bis-pyridyl Ligands Equipped with a
 Hydrogen-Bond-Capable Urea Backbone
;
_journal_issue 12
_journal_name_full 'Crystal Growth &amp; Design'
_journal_page_first 6061
_journal_paper_doi 10.1021/cg301190d
_journal_volume 12
_journal_year 2012
_chemical_formula_sum 'C26 H25 Cl4 N8 O2 Zn2'
_chemical_formula_weight 754.08
_chemical_name_systematic
; 
 ? 
;
_space_group_IT_number 14
_symmetry_cell_setting monoclinic
_symmetry_space_group_name_Hall '-P 2ybc'
_symmetry_space_group_name_H-M 'P 1 21/c 1'
_atom_sites_solution_hydrogens geom
_atom_sites_solution_primary direct
_atom_sites_solution_secondary difmap
_audit_creation_method SHELXL-97
_cell_angle_alpha 90.00
_cell_angle_beta 114.342(4)
_cell_angle_gamma 90.00
_cell_formula_units_Z 4
_cell_length_a 16.664(3)
_cell_length_b 13.496(2)
_cell_length_c 15.194(2)
_cell_measurement_temperature 100(2)
_cell_volume 3113.3(8)
_computing_cell_refinement 'Bruker Apex II'
_computing_data_collection 'Bruker Apex II'
_computing_data_reduction SAINT
_computing_molecular_graphics 'Mercury 2.3'
_computing_publication_material 'Shelxl 97'
_computing_structure_refinement 'SHELXL-97 (Sheldrick, 1997)'
_computing_structure_solution 'SHELXS-97 (Sheldrick, 1990)'
_diffrn_ambient_temperature 100(2)
_diffrn_measured_fraction_theta_full 0.995
_diffrn_measured_fraction_theta_max 0.995
_diffrn_measurement_device_type 'Bruker Apex II'
_diffrn_measurement_method 'Omega scan'
_diffrn_radiation_monochromator graphite
_diffrn_radiation_source 'fine-focus sealed tube'
_diffrn_radiation_type MoK\a
_diffrn_radiation_wavelength 0.71073
_diffrn_reflns_av_R_equivalents 0.0664
_diffrn_reflns_av_sigmaI/netI 0.0464
_diffrn_reflns_limit_h_max 17
_diffrn_reflns_limit_h_min -17
_diffrn_reflns_limit_k_max 13
_diffrn_reflns_limit_k_min -13
_diffrn_reflns_limit_l_max 15
_diffrn_reflns_limit_l_min -15
_diffrn_reflns_number 20402
_diffrn_reflns_theta_full 21.43
_diffrn_reflns_theta_max 21.43
_diffrn_reflns_theta_min 1.34
_exptl_absorpt_coefficient_mu 1.923
_exptl_absorpt_correction_T_max 0.7358
_exptl_absorpt_correction_T_min 0.5781
_exptl_absorpt_correction_type multi-scan
_exptl_absorpt_process_details sadabs
_exptl_crystal_colour colorless
_exptl_crystal_density_diffrn 1.609
_exptl_crystal_density_method 'not measured'
_exptl_crystal_description plate
_exptl_crystal_F_000 1524
_exptl_crystal_size_max 0.32
_exptl_crystal_size_mid 0.26
_exptl_crystal_size_min 0.17
_refine_diff_density_max 0.266
_refine_diff_density_min -0.367
_refine_diff_density_rms 0.063
_refine_ls_extinction_method none
_refine_ls_goodness_of_fit_ref 1.026
_refine_ls_hydrogen_treatment constr
_refine_ls_matrix_type full
_refine_ls_number_parameters 380
_refine_ls_number_reflns 3508
_refine_ls_number_restraints 0
_refine_ls_restrained_S_all 1.026
_refine_ls_R_factor_all 0.0569
_refine_ls_R_factor_gt 0.0359
_refine_ls_shift/su_max 0.000
_refine_ls_shift/su_mean 0.000
_refine_ls_structure_factor_coef Fsqd
_refine_ls_weighting_details 'calc w=1/[\s^2^(Fo^2^)+(0.0410P)^2^+1.6883P] where P=(Fo^2^+2Fc^2^)/3'
_refine_ls_weighting_scheme calc
_refine_ls_wR_factor_gt 0.0822
_refine_ls_wR_factor_ref 0.0922
_reflns_number_gt 2623
_reflns_number_total 3508
_reflns_threshold_expression >2sigma(I)
_cod_data_source_file cg301190d_si_002.cif
_cod_data_source_block CC1
_cod_original_cell_volume 3113.4(8)
_cod_original_sg_symbol_H-M P2(1)/c
_cod_database_code 4506980

loop_
_symmetry_equiv_pos_as_xyz
'x, y, z'
'-x, y+1/2, -z+1/2'
'-x, -y, -z'
'x, -y-1/2, z-1/2'

loop_
_atom_site_label
_atom_site_type_symbol
_atom_site_fract_x
_atom_site_fract_y
_atom_site_fract_z
_atom_site_U_iso_or_equiv
_atom_site_adp_type
_atom_site_occupancy
_atom_site_symmetry_multiplicity
_atom_site_calc_flag
_atom_site_refinement_flags
Zn1 Zn -0.22823(4) 0.21264(5) 0.21816(4) 0.0513(2) Uani 1 1 d .
Zn2 Zn 0.31682(4) 0.25474(4) 0.64705(4) 0.0460(2) Uani 1 1 d .
Cl1 Cl -0.12063(11) 0.10527(11) 0.29410(11) 0.0723(5) Uani 1 1 d .
Cl2 Cl -0.36154(10) 0.16340(12) 0.11955(11) 0.0737(5) Uani 1 1 d .
Cl3 Cl 0.21474(9) 0.13550(10) 0.57848(9) 0.0576(4) Uani 1 1 d .
Cl4 Cl 0.44925(9) 0.21874(11) 0.75590(10) 0.0641(4) Uani 1 1 d .
N1 N 0.3251(3) 0.3223(3) 0.5323(3) 0.0454(11) Uani 1 1 d .
C2 C 0.4022(4) 0.3565(4) 0.5377(4) 0.0532(15) Uani 1 1 d .
H2 H 0.4512 0.3533 0.5964 0.064 Uiso 1 1 calc R
C3 C 0.4109(4) 0.3963(4) 0.4592(4) 0.0651(17) Uani 1 1 d .
H3 H 0.4657 0.4179 0.4641 0.078 Uiso 1 1 calc R
C4 C 0.3386(4) 0.4041(4) 0.3735(4) 0.0535(15) Uani 1 1 d .
H4 H 0.3434 0.4332 0.3205 0.064 Uiso 1 1 calc R
C5 C 0.2589(3) 0.3689(3) 0.3659(4) 0.0411(13) Uani 1 1 d .
C6 C 0.2543(3) 0.3283(3) 0.4476(4) 0.0435(13) Uani 1 1 d .
H6 H 0.2005 0.3044 0.4435 0.052 Uiso 1 1 calc R
N7 N 0.1873(3) 0.3685(3) 0.2762(3) 0.0500(12) Uani 1 1 d .
H7 H 0.1991 0.3646 0.2263 0.060 Uiso 1 1 calc R
C8 C 0.1006(4) 0.3735(3) 0.2592(4) 0.0434(13) Uani 1 1 d .
O9 O 0.0739(2) 0.3885(2) 0.3218(2) 0.0468(9) Uani 1 1 d .
N10 N 0.0462(3) 0.3588(3) 0.1643(3) 0.0504(12) Uani 1 1 d .
H10 H 0.0704 0.3524 0.1243 0.060 Uiso 1 1 calc R
C11 C -0.0456(4) 0.3534(4) 0.1267(4) 0.0443(13) Uani 1 1 d .
C12 C -0.0974(4) 0.3911(4) 0.0370(4) 0.0543(15) Uani 1 1 d .
H12 H -0.0715 0.4234 0.0012 0.065 Uiso 1 1 calc R
C13 C -0.1868(4) 0.3812(4) 0.0007(4) 0.0591(16) Uani 1 1 d .
H13 H -0.2221 0.4062 -0.0601 0.071 Uiso 1 1 calc R
C14 C -0.2241(4) 0.3343(4) 0.0545(4) 0.0518(14) Uani 1 1 d .
H14 H -0.2851 0.3292 0.0299 0.062 Uiso 1 1 calc R
N15 N -0.1753(3) 0.2956(3) 0.1416(3) 0.0467(11) Uani 1 1 d .
C16 C -0.0875(4) 0.3050(4) 0.1764(4) 0.0455(13) Uani 1 1 d .
H16 H -0.0532 0.2778 0.2365 0.055 Uiso 1 1 calc R
N17 N -0.2423(3) 0.3061(3) 0.3169(3) 0.0442(11) Uani 1 1 d .
C18 C -0.3216(4) 0.3276(4) 0.3136(4) 0.0582(16) Uani 1 1 d .
H18 H -0.3714 0.3036 0.2625 0.070 Uiso 1 1 calc R
C19 C -0.3321(4) 0.3838(4) 0.3831(4) 0.0654(17) Uani 1 1 d .
H19 H -0.3881 0.3972 0.3795 0.078 Uiso 1 1 calc R
C20 C -0.2588(3) 0.4202(4) 0.4582(4) 0.0526(15) Uani 1 1 d .
H20 H -0.2649 0.4583 0.5060 0.063 Uiso 1 1 calc R
C21 C -0.1767(3) 0.4004(3) 0.4624(3) 0.0395(13) Uani 1 1 d .
C22 C -0.1716(3) 0.3427(4) 0.3888(4) 0.0456(14) Uani 1 1 d .
H22 H -0.1164 0.3293 0.3901 0.055 Uiso 1 1 calc R
N23 N -0.1031(3) 0.4398(3) 0.5387(3) 0.0482(11) Uani 1 1 d .
H23 H -0.1113 0.4907 0.5680 0.058 Uiso 1 1 calc R
C24 C -0.0194(3) 0.4038(4) 0.5703(4) 0.0440(13) Uani 1 1 d .
O25 O 0.0025(2) 0.3394(3) 0.5297(2) 0.0579(10) Uani 1 1 d .
N26 N 0.0387(3) 0.4490(3) 0.6526(3) 0.0537(12) Uani 1 1 d .
H26 H 0.0193 0.4977 0.6748 0.064 Uiso 1 1 calc R
C27 C 0.1272(3) 0.4225(3) 0.7037(4) 0.0412(13) Uani 1 1 d .
C28 C 0.1702(4) 0.4480(4) 0.7996(4) 0.0606(16) Uani 1 1 d .
H28 H 0.1401 0.4807 0.8308 0.073 Uiso 1 1 calc R
C29 C 0.2586(4) 0.4247(4) 0.8492(4) 0.0688(18) Uani 1 1 d .
H29 H 0.2888 0.4428 0.9136 0.083 Uiso 1 1 calc R
C30 C 0.3006(3) 0.3751(4) 0.8029(4) 0.0538(15) Uani 1 1 d .
H30 H 0.3600 0.3598 0.8363 0.065 Uiso 1 1 calc R
N31 N 0.2589(3) 0.3477(3) 0.7102(3) 0.0448(11) Uani 1 1 d .
C32 C 0.1742(3) 0.3724(4) 0.6613(4) 0.0444(13) Uani 1 1 d .
H32 H 0.1460 0.3552 0.5964 0.053 Uiso 1 1 calc R
C33 C 0.5610(5) 0.4606(6) 0.8494(6) 0.117(3) Uani 1 1 d .
H33A H 0.5161 0.4791 0.7878 0.176 Uiso 1 1 calc R
H33B H 0.5738 0.3913 0.8490 0.176 Uiso 1 1 calc R
H33C H 0.6134 0.4984 0.8618 0.176 Uiso 1 1 calc R
C34 C 0.5294(4) 0.4810(8) 0.9269(5) 0.090(2) Uani 1 1 d .
C35 C 0.5246(5) 0.4060(6) 0.9872(7) 0.092(2) Uani 1 1 d .
H35 H 0.5410 0.3418 0.9798 0.110 Uiso 1 1 calc R
C36 C 0.4957(5) 0.4264(7) 1.0576(6) 0.097(3) Uani 1 1 d .
H36 H 0.4931 0.3748 1.0969 0.116 Uiso 1 1 calc R

loop_
_atom_site_aniso_label
_atom_site_aniso_U_11
_atom_site_aniso_U_22
_atom_site_aniso_U_33
_atom_site_aniso_U_23
_atom_site_aniso_U_13
_atom_site_aniso_U_12
Zn1 0.0564(4) 0.0538(4) 0.0473(4) -0.0088(3) 0.0250(3) -0.0088(3)
Zn2 0.0420(4) 0.0562(4) 0.0439(4) 0.0015(3) 0.0216(3) 0.0043(3)
Cl1 0.0976(13) 0.0557(10) 0.0718(11) 0.0090(8) 0.0432(10) 0.0147(8)
Cl2 0.0628(10) 0.0842(12) 0.0713(11) -0.0253(9) 0.0249(9) -0.0246(8)
Cl3 0.0682(10) 0.0632(9) 0.0522(9) -0.0103(7) 0.0356(8) -0.0124(7)
Cl4 0.0448(9) 0.0838(11) 0.0612(10) 0.0075(8) 0.0193(7) 0.0149(8)
N1 0.042(3) 0.052(3) 0.046(3) 0.002(2) 0.022(2) 0.002(2)
C2 0.046(4) 0.062(4) 0.051(4) -0.004(3) 0.020(3) -0.009(3)
C3 0.053(4) 0.077(4) 0.075(5) -0.001(4) 0.037(4) -0.018(3)
C4 0.059(4) 0.054(4) 0.057(4) 0.004(3) 0.034(4) 0.002(3)
C5 0.044(4) 0.041(3) 0.050(4) 0.004(3) 0.031(3) 0.012(3)
C6 0.048(4) 0.044(3) 0.049(4) 0.000(3) 0.031(3) 0.004(3)
N7 0.050(3) 0.067(3) 0.043(3) 0.007(2) 0.029(3) 0.014(2)
C8 0.057(4) 0.035(3) 0.046(4) 0.003(3) 0.029(3) 0.003(3)
O9 0.047(2) 0.061(2) 0.043(2) -0.0068(18) 0.0287(19) 0.0012(18)
N10 0.057(3) 0.063(3) 0.040(3) -0.006(2) 0.030(3) -0.002(2)
C11 0.052(4) 0.046(3) 0.036(3) -0.004(3) 0.019(3) 0.001(3)
C12 0.072(5) 0.049(4) 0.045(4) -0.002(3) 0.027(3) -0.006(3)
C13 0.069(5) 0.061(4) 0.039(3) 0.003(3) 0.015(3) 0.000(3)
C14 0.048(4) 0.056(4) 0.043(4) -0.006(3) 0.011(3) -0.002(3)
N15 0.046(3) 0.051(3) 0.041(3) -0.002(2) 0.015(2) -0.002(2)
C16 0.054(4) 0.043(3) 0.038(3) -0.001(3) 0.017(3) 0.004(3)
N17 0.038(3) 0.056(3) 0.037(3) -0.007(2) 0.014(2) -0.005(2)
C18 0.041(4) 0.071(4) 0.056(4) -0.016(3) 0.013(3) -0.009(3)
C19 0.039(4) 0.077(4) 0.078(4) -0.026(4) 0.023(4) -0.001(3)
C20 0.050(4) 0.053(4) 0.060(4) -0.019(3) 0.028(3) -0.002(3)
C21 0.042(4) 0.036(3) 0.041(3) -0.002(3) 0.018(3) -0.001(3)
C22 0.043(4) 0.053(3) 0.048(3) 0.001(3) 0.025(3) 0.002(3)
N23 0.036(3) 0.053(3) 0.053(3) -0.020(2) 0.016(2) 0.007(2)
C24 0.045(4) 0.047(4) 0.047(4) -0.009(3) 0.026(3) -0.004(3)
O25 0.047(2) 0.064(3) 0.059(2) -0.025(2) 0.017(2) 0.0055(19)
N26 0.042(3) 0.061(3) 0.050(3) -0.025(2) 0.012(2) 0.014(2)
C27 0.041(3) 0.038(3) 0.046(3) -0.010(3) 0.019(3) 0.001(3)
C28 0.056(4) 0.071(4) 0.055(4) -0.029(3) 0.023(3) 0.007(3)
C29 0.068(5) 0.078(4) 0.048(4) -0.025(3) 0.011(4) 0.015(4)
C30 0.038(3) 0.056(4) 0.053(4) -0.014(3) 0.005(3) 0.001(3)
N31 0.037(3) 0.051(3) 0.043(3) -0.002(2) 0.014(2) -0.001(2)
C32 0.045(4) 0.051(3) 0.034(3) -0.005(3) 0.014(3) 0.002(3)
C33 0.112(7) 0.089(6) 0.136(7) 0.011(5) 0.036(6) -0.031(5)
C34 0.061(5) 0.088(6) 0.088(6) 0.026(5) -0.003(4) -0.019(4)
C35 0.062(5) 0.080(6) 0.093(6) 0.019(5) -0.008(4) -0.012(4)
C36 0.077(6) 0.079(7) 0.099(7) 0.033(5) 0.000(5) -0.018(5)

loop_
_atom_type_symbol
_atom_type_description
_atom_type_scat_dispersion_real
_atom_type_scat_dispersion_imag
_atom_type_scat_source
C C 0.0033 0.0016 'International Tables Vol C Tables 4.2.6.8 and 6.1.1.4'
H H 0.0000 0.0000 'International Tables Vol C Tables 4.2.6.8 and 6.1.1.4'
N N 0.0061 0.0033 'International Tables Vol C Tables 4.2.6.8 and 6.1.1.4'
O O 0.0106 0.0060 'International Tables Vol C Tables 4.2.6.8 and 6.1.1.4'
Cl Cl 0.1484 0.1585 'International Tables Vol C Tables 4.2.6.8 and 6.1.1.4'
Zn Zn 0.2839 1.4301 'International Tables Vol C Tables 4.2.6.8 and 6.1.1.4'

loop_
_geom_angle_atom_site_label_1
_geom_angle_atom_site_label_2
_geom_angle_atom_site_label_3
_geom_angle
_geom_angle_site_symmetry_1
N17 Zn1 N15 106.53(16) .
N17 Zn1 Cl2 107.21(13) .
N15 Zn1 Cl2 109.01(13) .
N17 Zn1 Cl1 109.44(12) .
N15 Zn1 Cl1 101.92(13) .
Cl2 Zn1 Cl1 121.78(7) .
N1 Zn2 N31 109.89(16) .
N1 Zn2 Cl4 110.16(13) .
N31 Zn2 Cl4 107.69(12) .
N1 Zn2 Cl3 103.26(13) .
N31 Zn2 Cl3 104.00(12) .
Cl4 Zn2 Cl3 121.39(6) .
C2 N1 C6 118.8(4) .
C2 N1 Zn2 120.5(4) .
C6 N1 Zn2 120.6(3) .
N1 C2 C3 121.8(5) .
N1 C2 H2 119.1 .
C3 C2 H2 119.1 .
C4 C3 C2 119.4(5) .
C4 C3 H3 120.3 .
C2 C3 H3 120.3 .
C3 C4 C5 119.9(5) .
C3 C4 H4 120.1 .
C5 C4 H4 120.1 .
C4 C5 C6 118.1(5) .
C4 C5 N7 119.6(5) .
C6 C5 N7 122.2(5) .
N1 C6 C5 122.0(5) .
N1 C6 H6 119.0 .
C5 C6 H6 119.0 .
C8 N7 C5 126.9(4) .
C8 N7 H7 116.6 .
C5 N7 H7 116.6 .
O9 C8 N7 124.0(5) .
O9 C8 N10 123.3(5) .
N7 C8 N10 112.6(5) .
C8 N10 C11 125.3(4) .
C8 N10 H10 117.3 .
C11 N10 H10 117.3 .
C12 C11 C16 117.6(5) .
C12 C11 N10 121.3(5) .
C16 C11 N10 121.0(5) .
C13 C12 C11 119.9(5) .
C13 C12 H12 120.0 .
C11 C12 H12 120.0 .
C12 C13 C14 119.5(5) .
C12 C13 H13 120.2 .
C14 C13 H13 120.2 .
N15 C14 C13 122.0(5) .
N15 C14 H14 119.0 .
C13 C14 H14 119.0 .
C14 N15 C16 118.1(5) .
C14 N15 Zn1 122.9(4) .
C16 N15 Zn1 118.7(3) .
N15 C16 C11 122.8(5) .
N15 C16 H16 118.6 .
C11 C16 H16 118.6 .
C22 N17 C18 118.6(4) .
C22 N17 Zn1 120.1(3) .
C18 N17 Zn1 121.2(3) .
N17 C18 C19 122.1(5) .
N17 C18 H18 119.0 .
C19 C18 H18 119.0 .
C18 C19 C20 119.1(5) .
C18 C19 H19 120.4 .
C20 C19 H19 120.4 .
C21 C20 C19 119.9(5) .
C21 C20 H20 120.0 .
C19 C20 H20 120.0 .
C20 C21 C22 117.5(5) .
C20 C21 N23 118.9(4) .
C22 C21 N23 123.6(5) .
N17 C22 C21 122.7(5) .
N17 C22 H22 118.6 .
C21 C22 H22 118.6 .
C24 N23 C21 125.2(4) .
C24 N23 H23 117.4 .
C21 N23 H23 117.4 .
O25 C24 N23 123.9(5) .
O25 C24 N26 122.6(5) .
N23 C24 N26 113.5(5) .
C24 N26 C27 125.3(4) .
C24 N26 H26 117.3 .
C27 N26 H26 117.3 .
C28 C27 C32 118.0(5) .
C28 C27 N26 119.4(5) .
C32 C27 N26 122.5(4) .
C27 C28 C29 119.4(5) .
C27 C28 H28 120.3 .
C29 C28 H28 120.3 .
C30 C29 C28 119.4(5) .
C30 C29 H29 120.3 .
C28 C29 H29 120.3 .
N31 C30 C29 121.8(5) .
N31 C30 H30 119.1 .
C29 C30 H30 119.1 .
C32 N31 C30 119.1(4) .
C32 N31 Zn2 119.1(3) .
C30 N31 Zn2 121.4(4) .
N31 C32 C27 122.3(5) .
N31 C32 H32 118.8 .
C27 C32 H32 118.8 .
C34 C33 H33A 109.5 .
C34 C33 H33B 109.5 .
H33A C33 H33B 109.5 .
C34 C33 H33C 109.5 .
H33A C33 H33C 109.5 .
H33B C33 H33C 109.5 .
C36 C34 C35 116.6(8) 3_667
C36 C34 C33 122.2(9) 3_667
C35 C34 C33 121.2(10) .
C36 C35 C34 120.2(8) .
C36 C35 H35 119.9 .
C34 C35 H35 119.9 .
C34 C36 C35 123.3(8) 3_667
C34 C36 H36 118.4 3_667
C35 C36 H36 118.4 .

loop_
_geom_bond_atom_site_label_1
_geom_bond_atom_site_label_2
_geom_bond_distance
_geom_bond_site_symmetry_2
Zn1 N17 2.046(4) .
Zn1 N15 2.057(4) .
Zn1 Cl2 2.2086(15) .
Zn1 Cl1 2.2228(16) .
Zn2 N1 2.022(4) .
Zn2 N31 2.046(4) .
Zn2 Cl4 2.1984(15) .
Zn2 Cl3 2.2601(15) .
N1 C2 1.335(6) .
N1 C6 1.342(6) .
C2 C3 1.371(7) .
C2 H2 0.9300 .
C3 C4 1.365(7) .
C3 H3 0.9300 .
C4 C5 1.370(7) .
C4 H4 0.9300 .
C5 C6 1.387(6) .
C5 N7 1.394(6) .
C6 H6 0.9300 .
N7 C8 1.360(6) .
N7 H7 0.8600 .
C8 O9 1.223(5) .
C8 N10 1.365(6) .
N10 C11 1.398(6) .
N10 H10 0.8600 .
C11 C12 1.374(7) .
C11 C16 1.385(6) .
C12 C13 1.365(7) .
C12 H12 0.9300 .
C13 C14 1.369(7) .
C13 H13 0.9300 .
C14 N15 1.341(6) .
C14 H14 0.9300 .
N15 C16 1.342(6) .
C16 H16 0.9300 .
N17 C22 1.328(6) .
N17 C18 1.335(6) .
C18 C19 1.368(7) .
C18 H18 0.9300 .
C19 C20 1.374(7) .
C19 H19 0.9300 .
C20 C21 1.369(6) .
C20 H20 0.9300 .
C21 C22 1.394(6) .
C21 N23 1.399(6) .
C22 H22 0.9300 .
N23 C24 1.364(6) .
N23 H23 0.8600 .
C24 O25 1.206(5) .
C24 N26 1.370(6) .
N26 C27 1.401(6) .
N26 H26 0.8600 .
C27 C28 1.377(6) .
C27 C32 1.378(6) .
C28 C29 1.387(7) .
C28 H28 0.9300 .
C29 C30 1.356(7) .
C29 H29 0.9300 .
C30 N31 1.341(6) .
C30 H30 0.9300 .
N31 C32 1.339(6) .
C32 H32 0.9300 .
C33 C34 1.501(10) .
C33 H33A 0.9600 .
C33 H33B 0.9600 .
C33 H33C 0.9600 .
C34 C36 1.368(11) 3_667
C34 C35 1.389(10) .
C35 C36 1.369(9) .
C35 H35 0.9300 .
C36 C34 1.368(11) 3_667
C36 H36 0.9300 .

loop_
_geom_hbond_atom_site_label_D
_geom_hbond_atom_site_label_H
_geom_hbond_atom_site_label_A
_geom_hbond_distance_DH
_geom_hbond_distance_HA
_geom_hbond_distance_DA
_geom_hbond_angle_DHA
_geom_hbond_site_symmetry_A
N26 H26 O9 0.86 2.20 3.013(5) 157.8 3_566
N23 H23 O9 0.86 2.23 3.041(5) 156.4 3_566
N10 H10 Cl3 0.86 2.77 3.551(4) 151.6 4_565
N7 H7 Cl3 0.86 2.37 3.221(4) 172.8 4_565
